data_2102049
loop_
_publ_author_name
'Nagel, Norbert'
'Bock, Hans'
'Eller, Peter'

_publ_section_title
;
 Dimorphism and inclusion compounds of
 <i>N</i>,<i>N</i>'-di(benzenesulfonyl)-<i>p</i>-phenylenediamine
;
_journal_issue 2
_journal_name_full 'Acta Crystallographica Section B'
_journal_page_first 234
_journal_page_last 244
_journal_paper_doi 10.1107/S0108768199005790
_journal_volume 56
_journal_year 2000
_chemical_formula_sum 'C18 H16 N2 O4 S2'
_chemical_formula_weight 388.45
_chemical_name_systematic
;
 ?
;
_space_group_IT_number 14
_symmetry_cell_setting monoclinic
_symmetry_space_group_name_Hall '-P 2yn'
_symmetry_space_group_name_H-M 'P 1 21/n 1'
_audit_creation_method SHELXL
_cell_angle_alpha 90.00
_cell_angle_beta 96.195(4)
_cell_angle_gamma 90.00
_cell_formula_units_Z 2
_cell_length_a 10.6449(6)
_cell_length_b 6.4510(4)
_cell_length_c 13.1061(7)
_cell_measurement_reflns_used 65
_cell_measurement_temperature 150(2)
_cell_measurement_theta_max 21
_cell_measurement_theta_min 8.5
_cell_volume 894.74(9)
_computing_structure_refinement 'SHELXL-93 (Sheldrick, 1993)'
_computing_structure_solution 'SHELXS-86 (Sheldrick, 1990)'
_diffrn_ambient_temperature 150(2)
_diffrn_measured_fraction_theta_full .995
_diffrn_measured_fraction_theta_max .995
_diffrn_measurement_device 'Siemens P4 four circle'
_diffrn_measurement_method '\w scan'
_diffrn_radiation_monochromator graphite
_diffrn_radiation_source 'fine-focus sealed tube'
_diffrn_radiation_type MoK\a
_diffrn_radiation_wavelength .71073
_diffrn_reflns_av_R_equivalents .0172
_diffrn_reflns_av_sigmaI/netI .0267
_diffrn_reflns_limit_h_max 13
_diffrn_reflns_limit_h_min 0
_diffrn_reflns_limit_k_max 8
_diffrn_reflns_limit_k_min 0
_diffrn_reflns_limit_l_max 16
_diffrn_reflns_limit_l_min -16
_diffrn_reflns_number 2052
_diffrn_reflns_theta_full 27.00
_diffrn_reflns_theta_max 27.00
_diffrn_reflns_theta_min 2.34
_diffrn_standards_interval_count 100
_diffrn_standards_number 4
_exptl_absorpt_coefficient_mu .324
_exptl_crystal_colour colourless
_exptl_crystal_density_diffrn 1.442
_exptl_crystal_description block
_exptl_crystal_F_000 404
_exptl_crystal_size_max .60
_exptl_crystal_size_mid .50
_exptl_crystal_size_min .40
_refine_diff_density_max .410
_refine_diff_density_min -.324
_refine_ls_extinction_method none
_refine_ls_goodness_of_fit_all 1.027
_refine_ls_goodness_of_fit_obs 1.037
_refine_ls_matrix_type full
_refine_ls_number_parameters 122
_refine_ls_number_reflns 1949
_refine_ls_number_restraints 0
_refine_ls_restrained_S_all 1.027
_refine_ls_restrained_S_obs 1.037
_refine_ls_R_factor_all .0373
_refine_ls_R_factor_obs .0327
_refine_ls_shift/esd_max .000
_refine_ls_shift/esd_mean .000
_refine_ls_structure_factor_coef Fsqd
_refine_ls_weighting_details 'w=1/[\s^2^(Fo^2^)+(0.0460P)^2^+0.4377P] where P=(Fo^2^+2Fc^2^)/3'
_refine_ls_weighting_scheme calc
_refine_ls_wR_factor_all .0886
_refine_ls_wR_factor_obs .0850
_reflns_number_observed 1768
_reflns_number_total 1949
_reflns_observed_criterion >2sigma(I)
_cod_data_source_file se0270.cif
_cod_data_source_block bock336
_cod_depositor_comments
;
The following automatic conversions were performed:

'_refine_ls_weighting_scheme' value 'calc
w=1/[\s^2^(Fo^2^)+(0.0460P)^2^+0.4377P] where P=(Fo^2^+2Fc^2^)/3' was
changed to 'calc'. New tag '_refine_ls_weighting_details' was
created. The value of the new tag was set to
'w=1/[\s^2^(Fo^2^)+(0.0460P)^2^+0.4377P] where P=(Fo^2^+2Fc^2^)/3'.

Automatic conversion script
Id: cif_fix_values 3143 2015-03-26 13:38:13Z robertas 
;
_cod_original_sg_symbol_H-M 'P 21/n'
_cod_database_code 2102049

loop_
_symmetry_equiv_pos_as_xyz
'x, y, z'
'-x+1/2, y+1/2, -z+1/2'
'-x, -y, -z'
'x-1/2, -y-1/2, z-1/2'

loop_
_atom_site_label
_atom_site_fract_x
_atom_site_fract_y
_atom_site_fract_z
_atom_site_U_iso_or_equiv
_atom_site_adp_type
_atom_site_calc_flag
_atom_site_refinement_flags
_atom_site_occupancy
_atom_site_type_symbol
S1 -.07891(3) -.23748(5) -.24886(3) .02054(13) Uani d . 1 S
O1 -.17907(11) -.17754(18) -.18943(8) .0295(3) Uani d . 1 O
O2 .00405(11) -.08355(17) -.28258(9) .0298(3) Uani d . 1 O
N1 -.15026(11) -.35186(19) -.35074(9) .0202(3) Uani d . 1 N
H1N -.2050(18) -.442(3) -.3321(15) .031(5) Uiso d . 1 H
C1 -.07293(13) -.4289(2) -.42612(10) .0184(3) Uani d . 1 C
C2 -.03847(14) -.2944(2) -.50061(11) .0225(3) Uani d . 1 C
H2 -.0649 -.1537 -.5008 .027 Uiso calc R 1 H
C3 -.03471(14) -.6352(2) -.42482(11) .0219(3) Uani d . 1 C
H3 -.0584 -.7270 -.3735 .026 Uiso calc R 1 H
C10 .01136(13) -.4294(2) -.17907(11) .0213(3) Uani d . 1 C
C11 .14201(15) -.4314(3) -.17670(12) .0309(4) Uani d . 1 C
H11 .1849 -.3257 -.2096 .037 Uiso calc R 1 H
C12 .20876(16) -.5926(3) -.12480(14) .0390(4) Uani d . 1 C
H12 .2982 -.5971 -.1222 .047 Uiso calc R 1 H
C13 .14586(19) -.7453(3) -.07722(14) .0397(4) Uani d . 1 C
H13 .1923 -.8545 -.0422 .048 Uiso calc R 1 H
C14 .01509(18) -.7406(3) -.08010(13) .0351(4) Uani d . 1 C
H14 -.0277 -.8464 -.0471 .042 Uiso calc R 1 H
C15 -.05286(15) -.5821(2) -.13098(12) .0266(3) Uani d . 1 C
H15 -.1423 -.5777 -.1330 .032 Uiso calc R 1 H

loop_
_atom_site_aniso_label
_atom_site_aniso_U_11
_atom_site_aniso_U_22
_atom_site_aniso_U_33
_atom_site_aniso_U_12
_atom_site_aniso_U_13
_atom_site_aniso_U_23
S1 .0224(2) .0182(2) .0219(2) .00205(12) .00632(13) -.00142(12)
O1 .0311(6) .0304(6) .0289(6) .0110(5) .0114(5) -.0013(5)
O2 .0356(6) .0211(5) .0336(6) -.0061(5) .0078(5) -.0018(4)
N1 .0181(6) .0218(6) .0214(6) -.0017(5) .0053(5) .0008(5)
C1 .0172(6) .0206(7) .0174(6) -.0018(5) .0018(5) .0000(5)
C2 .0275(7) .0160(6) .0243(7) .0014(6) .0047(6) .0025(5)
C3 .0264(7) .0191(6) .0210(6) -.0019(6) .0059(5) .0046(5)
C10 .0215(7) .0229(7) .0195(6) .0033(5) .0016(5) -.0037(5)
C11 .0228(8) .0410(9) .0294(8) .0010(7) .0053(6) -.0029(7)
C12 .0248(8) .0568(12) .0344(9) .0146(8) -.0015(7) -.0078(8)
C13 .0451(10) .0401(10) .0312(8) .0178(8) -.0078(8) -.0033(7)
C14 .0439(10) .0284(8) .0310(8) .0005(7) -.0055(7) .0040(7)
C15 .0256(7) .0270(7) .0264(7) -.0004(6) -.0004(6) .0005(6)

loop_
_atom_type_symbol
_atom_type_description
_atom_type_scat_dispersion_real
_atom_type_scat_dispersion_imag
_atom_type_scat_source
C C .0033 .0016 'International Tables Vol C Tables 4.2.6.8 and 6.1.1.4'
H H .0000 .0000 'International Tables Vol C Tables 4.2.6.8 and 6.1.1.4'
N N .0061 .0033 'International Tables Vol C Tables 4.2.6.8 and 6.1.1.4'
O O .0106 .0060 'International Tables Vol C Tables 4.2.6.8 and 6.1.1.4'
S S .1246 .1234 'International Tables Vol C Tables 4.2.6.8 and 6.1.1.4'

loop_
_geom_angle_atom_site_label_1
_geom_angle_atom_site_label_2
_geom_angle_atom_site_label_3
_geom_angle_site_symmetry_1
_geom_angle_site_symmetry_3
_geom_angle
O2 S1 O1 . . 119.92(7)
O2 S1 N1 . . 107.95(7)
O1 S1 N1 . . 104.87(7)
O2 S1 C10 . . 109.14(7)
O1 S1 C10 . . 107.59(7)
N1 S1 C10 . . 106.59(7)
C1 N1 S1 . . 117.72(9)
C2 C1 C3 . . 120.59(13)
C2 C1 N1 . . 118.78(13)
C3 C1 N1 . . 120.63(12)
C1 C2 C3 . 3_544 120.12(13)
C2 C3 C1 3_544 . 119.29(13)
C11 C10 C15 . . 121.62(14)
C11 C10 S1 . . 120.51(12)
C15 C10 S1 . . 117.81(11)
C10 C11 C12 . . 118.4(2)
C13 C12 C11 . . 120.5(2)
C12 C13 C14 . . 120.5(2)
C15 C14 C13 . . 120.0(2)
C14 C15 C10 . . 119.1(2)

loop_
_geom_bond_atom_site_label_1
_geom_bond_atom_site_label_2
_geom_bond_site_symmetry_2
_geom_bond_distance
S1 O2 . 1.4303(11)
S1 O1 . 1.4395(11)
S1 N1 . 1.6388(13)
S1 C10 . 1.7614(15)
N1 C1 . 1.441(2)
C1 C2 . 1.385(2)
C1 C3 . 1.391(2)
C2 C3 3_544 1.390(2)
C3 C2 3_544 1.390(2)
C10 C11 . 1.388(2)
C10 C15 . 1.389(2)
C11 C12 . 1.394(3)
C12 C13 . 1.378(3)
C13 C14 . 1.389(3)
C14 C15 . 1.382(2)

loop_
_geom_torsion_atom_site_label_1
_geom_torsion_atom_site_label_2
_geom_torsion_atom_site_label_3
_geom_torsion_atom_site_label_4
_geom_torsion_site_symmetry_4
_geom_torsion
O2 S1 N1 C1 . 50.71(12)
O1 S1 N1 C1 . 179.65(10)
C10 S1 N1 C1 . -66.43(12)
S1 N1 C1 C2 . -85.08(14)
S1 N1 C1 C3 . 95.62(14)
C3 C1 C2 C3 3_544 .1(2)
N1 C1 C2 C3 3_544 -179.16(13)
C2 C1 C3 C2 3_544 -.1(2)
N1 C1 C3 C2 3_544 179.15(13)
O2 S1 C10 C11 . -9.14(14)
O1 S1 C10 C11 . -140.75(13)
N1 S1 C10 C11 . 107.20(13)
O2 S1 C10 C15 . 173.69(11)
O1 S1 C10 C15 . 42.09(13)
N1 S1 C10 C15 . -69.96(13)
C15 C10 C11 C12 . .3(2)
S1 C10 C11 C12 . -176.74(12)
C10 C11 C12 C13 . .0(3)
C11 C12 C13 C14 . -.1(3)
C12 C13 C14 C15 . .0(3)
C13 C14 C15 C10 . .2(2)
C11 C10 C15 C14 . -.4(2)
S1 C10 C15 C14 . 176.71(12)
